data_7708690
loop_
_publ_author_name
'Zhang, Yue'
'Chen, Dian'
'Jin, Kai-Hang'
'Zang, Shuang-Quan'
'Wang, Qing-Lun'

_publ_section_title
;
 Room-temperature phosphorescence of manganese-based metal halides
;
_journal_name_full 'Dalton Transactions'
_journal_paper_doi 10.1039/D1DT03206B
_journal_year 2021
_chemical_formula_moiety '0.5(Cl8 Mn2), C3 H12 N2'
_chemical_formula_sum 'C3 H12 Cl4 Mn N2'
_chemical_formula_weight 272.89
_space_group_crystal_system orthorhombic
_space_group_IT_number 74
_space_group_name_Hall '-I 2b 2'
_space_group_name_H-M_alt 'I m m a'
_atom_sites_solution_hydrogens geom
_atom_sites_solution_primary direct
_audit_creation_date 2020-02-25
_audit_creation_method
;
Olex2 1.2
(compiled 2018.05.29 svn.r3508 for OlexSys, GUI svn.r5506)
;
_audit_update_record
;
2021-09-17 deposited with the CCDC.	2021-11-01 downloaded from the CCDC.
;
_cell_angle_alpha 90
_cell_angle_beta 90
_cell_angle_gamma 90
_cell_formula_units_Z 4
_cell_length_a 7.1701(9)
_cell_length_b 18.986(2)
_cell_length_c 7.3547(8)
_cell_measurement_reflns_used 1259
_cell_measurement_temperature 293(2)
_cell_measurement_theta_max 72.7740
_cell_measurement_theta_min 8.6440
_cell_volume 1001.2(2)
_computing_cell_refinement 'CrysAlisPro 1.171.39.27b (Rigaku OD, 2015)'
_computing_data_collection 'CrysAlisPro 1.171.39.27b (Rigaku OD, 2015)'
_computing_data_reduction 'CrysAlisPro 1.171.39.27b (Rigaku OD, 2015)'
_computing_molecular_graphics 'Olex2 (Dolomanov et al., 2009)'
_computing_publication_material 'Olex2 (Dolomanov et al., 2009)'
_computing_structure_refinement 'ShelXL (Sheldrick, 2015)'
_computing_structure_solution 'ShelXS (Sheldrick, 2008)'
_diffrn_ambient_temperature 293(2)
_diffrn_detector 'CCD plate'
_diffrn_measured_fraction_theta_full 0.992
_diffrn_measured_fraction_theta_max 0.992
_diffrn_measurement_details
;
List of Runs (angles in degrees, time in seconds):

  # Type    Start    End  Width  t~exp~   \w     \q     \k     \f   Frames
#--------------------------------------------------------------------------
  1  \w    -28.00  25.00   0.50    0.85    --    0.00  57.00  60.00  106
  2  \w     56.00  83.00   0.50    0.85    --    0.00  57.00  60.00   54
  3  \w    -28.00  22.00   0.50    0.85    --    0.00  57.00-180.00  100
  4  \w     22.00 104.00   0.50    3.41    --   97.60 -45.00  90.00  164
  5  \w     12.00 111.00   0.50    3.41    --   97.60 -61.00 -30.00  198
  6  \w      9.00  36.00   0.50    3.41    --   97.60 -61.00  90.00   54
  7  \w     91.00 116.00   0.50    3.41    --   97.60 -61.00  90.00   50
  8  \w     96.00 122.00   0.50    3.41    --   97.60 -45.00 -30.00   52
  9  \w      9.00  80.00   0.50    3.41    --   97.60 -45.00 -30.00  142
;
_diffrn_measurement_device 'four-circle diffractometer'
_diffrn_measurement_device_type 'XtaLAB AFC12 (RINC): Kappa single'
_diffrn_measurement_method '\w scans'
_diffrn_orient_matrix_type 'CrysAlisPro convention (1999,Acta A55,543-557)'
_diffrn_orient_matrix_UB_11 -0.0720166000
_diffrn_orient_matrix_UB_12 0.0935647000
_diffrn_orient_matrix_UB_13 -0.0241638000
_diffrn_orient_matrix_UB_21 -0.0109607000
_diffrn_orient_matrix_UB_22 -0.0044028000
_diffrn_orient_matrix_UB_23 0.2129001000
_diffrn_orient_matrix_UB_31 0.0357893000
_diffrn_orient_matrix_UB_32 0.1872737000
_diffrn_orient_matrix_UB_33 0.0165268000
_diffrn_radiation_monochromator graphite
_diffrn_radiation_probe x-ray
_diffrn_radiation_type CuK\a
_diffrn_radiation_wavelength 1.54184
_diffrn_reflns_av_R_equivalents 0.0799
_diffrn_reflns_av_unetI/netI 0.0727
_diffrn_reflns_Laue_measured_fraction_full 0.992
_diffrn_reflns_Laue_measured_fraction_max 0.992
_diffrn_reflns_limit_h_max 8
_diffrn_reflns_limit_h_min -5
_diffrn_reflns_limit_k_max 22
_diffrn_reflns_limit_k_min -18
_diffrn_reflns_limit_l_max 8
_diffrn_reflns_limit_l_min -4
_diffrn_reflns_number 1344
_diffrn_reflns_point_group_measured_fraction_full 0.992
_diffrn_reflns_point_group_measured_fraction_max 0.992
_diffrn_reflns_theta_full 64.939
_diffrn_reflns_theta_max 64.939
_diffrn_reflns_theta_min 4.658
_diffrn_source 'fine-focus sealed X-ray tube'
_diffrn_source_type 'Enhance (Cu) X-ray Source'
_exptl_absorpt_coefficient_mu 20.050
_exptl_absorpt_correction_T_max 1.00000
_exptl_absorpt_correction_T_min 0.42679
_exptl_absorpt_correction_type multi-scan
_exptl_absorpt_process_details
;
CrysAlisPro 1.171.39.27b (Rigaku Oxford Diffraction, 2015)
Empirical absorption correction using spherical harmonics,
 implemented in SCALE3 ABSPACK scaling algorithm.
;
_exptl_crystal_colour colourless
_exptl_crystal_colour_primary colourless
_exptl_crystal_density_diffrn 1.810
_exptl_crystal_description block
_exptl_crystal_F_000 548
_exptl_crystal_size_max 0.03
_exptl_crystal_size_mid 0.03
_exptl_crystal_size_min 0.02
_refine_diff_density_max 1.100
_refine_diff_density_min -0.548
_refine_diff_density_rms 0.187
_refine_ls_extinction_method none
_refine_ls_goodness_of_fit_ref 1.113
_refine_ls_hydrogen_treatment constr
_refine_ls_matrix_type full
_refine_ls_number_parameters 33
_refine_ls_number_reflns 481
_refine_ls_number_restraints 0
_refine_ls_restrained_S_all 1.113
_refine_ls_R_factor_all 0.0666
_refine_ls_R_factor_gt 0.0654
_refine_ls_shift/su_max 0.000
_refine_ls_shift/su_mean 0.000
_refine_ls_structure_factor_coef Fsqd
_refine_ls_weighting_details 'w=1/[\s^2^(Fo^2^)+(0.1046P)^2^+1.4692P] where P=(Fo^2^+2Fc^2^)/3'
_refine_ls_weighting_scheme calc
_refine_ls_wR_factor_gt 0.1586
_refine_ls_wR_factor_ref 0.1596
_reflns_Friedel_coverage 0.000
_reflns_number_gt 460
_reflns_number_total 481
_reflns_threshold_expression 'I > 2\s(I)'
_cod_data_source_file d1dt03206b2.cif
_cod_data_source_block 1
_cod_database_code 7708690
_shelx_shelxl_version_number 2016/4
_chemical_oxdiff_usercomment ' '
_shelx_space_group_comment
;
The symmetry employed for this shelxl refinement is uniquely defined
by the following loop, which should always be used as a source of
symmetry information in preference to the above space-group names.
They are only intended as comments.
;
_shelx_estimated_absorpt_t_max 0.690
_shelx_estimated_absorpt_t_min 0.585
_reflns_odcompleteness_completeness 99.73
_reflns_odcompleteness_iscentric 1
_reflns_odcompleteness_theta 66.97
_olex2_refinement_description
;
1. Fixed Uiso
 At 1.2 times of:
  All C(H,H) groups, All N(H,H,H) groups
2. Others
 Fixed Sof: H1A(0.5) H1B(0.5) H1C(0.5) H1D(0.25) H1E(0.25) H2A(0.5) H2B(0.5)
3.a Secondary CH2 refined with riding coordinates:
 C1(H1D,H1E), C2(H2A,H2B)
3.b Idealised Me refined as rotating group:
 N1(H1A,H1B,H1C)
;
_olex2_submission_special_instructions 'No special instructions were received'
_oxdiff_exptl_absorpt_empirical_details
;
Empirical correction (ABSPACK) includes:
- Absorption correction using spherical harmonics
- Frame scaling
;
_oxdiff_exptl_absorpt_empirical_full_max 1.659
_oxdiff_exptl_absorpt_empirical_full_min 0.436

loop_
_space_group_symop_operation_xyz
'x, y, z'
'-x, -y+1/2, z'
'x, -y, -z'
'-x, y+1/2, -z'
'x+1/2, y+1/2, z+1/2'
'-x+1/2, -y+1, z+1/2'
'x+1/2, -y+1/2, -z+1/2'
'-x+1/2, y+1, -z+1/2'
'-x, -y, -z'
'x, y-1/2, -z'
'-x, y, z'
'x, -y-1/2, z'
'-x+1/2, -y+1/2, -z+1/2'
'x+1/2, y, -z+1/2'
'-x+1/2, y+1/2, z+1/2'
'x+1/2, -y, z+1/2'

loop_
_atom_site_label
_atom_site_type_symbol
_atom_site_fract_x
_atom_site_fract_y
_atom_site_fract_z
_atom_site_U_iso_or_equiv
_atom_site_adp_type
_atom_site_occupancy
_atom_site_site_symmetry_order
_atom_site_calc_flag
_atom_site_refinement_flags_posn
_atom_site_refinement_flags_adp
_atom_site_refinement_flags_occupancy
_atom_site_disorder_assembly
_atom_site_disorder_group
Mn1 Mn 0.000000 0.500000 0.000000 0.0220(6) Uani 1 4 d S T P . .
Cl1 Cl 0.250000 0.48583(8) 0.250000 0.0404(6) Uani 1 2 d S T P . .
Cl2 Cl 0.000000 0.62981(8) 0.0465(2) 0.0360(6) Uani 1 2 d S T P . .
N1 N 0.000000 0.6193(3) 0.4790(8) 0.0452(18) Uani 1 2 d S T P . .
H1A H -0.062937 0.588242 0.545773 0.054 Uiso 0.5 1 calc GR . . A -1
H1B H 0.116913 0.604526 0.464903 0.054 Uiso 0.5 1 calc GR . . A -1
H1C H -0.053976 0.623514 0.370607 0.054 Uiso 0.5 1 calc GR . . A -1
C1 C 0.000000 0.750000 0.4709(15) 0.061(4) Uani 1 4 d S T P . .
H1D H 0.108642 0.750000 0.392298 0.073 Uiso 0.5 2 calc RS T P . .
H1E H -0.108642 0.750000 0.392298 0.073 Uiso 0.5 2 calc RS T P . .
C2 C 0.000000 0.6849(4) 0.5671(10) 0.061(3) Uani 1 2 d S T P . .
H2A H 0.108449 0.685506 0.645881 0.074 Uiso 0.5 1 calc R . . . .
H2B H -0.108449 0.685506 0.645881 0.074 Uiso 0.5 1 calc R . . . .

loop_
_atom_site_aniso_label
_atom_site_aniso_U_11
_atom_site_aniso_U_22
_atom_site_aniso_U_33
_atom_site_aniso_U_23
_atom_site_aniso_U_13
_atom_site_aniso_U_12
Mn1 0.0220(9) 0.0335(9) 0.0104(8) -0.0007(4) 0.000 0.000
Cl1 0.0414(11) 0.0464(10) 0.0333(10) 0.000 -0.0246(7) 0.000
Cl2 0.0537(11) 0.0350(10) 0.0192(9) -0.0009(6) 0.000 0.000
N1 0.070(5) 0.040(4) 0.026(3) 0.004(2) 0.000 0.000
C1 0.116(12) 0.047(7) 0.019(4) 0.000 0.000 0.000
C2 0.120(8) 0.036(4) 0.028(4) -0.002(3) 0.000 0.000

loop_
_atom_type_symbol
_atom_type_description
_atom_type_scat_dispersion_real
_atom_type_scat_dispersion_imag
_atom_type_scat_source
C C 0.0181 0.0091 'International Tables Vol C Tables 4.2.6.8 and 6.1.1.4'
H H 0.0000 0.0000 'International Tables Vol C Tables 4.2.6.8 and 6.1.1.4'
Cl Cl 0.3639 0.7018 'International Tables Vol C Tables 4.2.6.8 and 6.1.1.4'
Mn Mn -0.5299 2.8052 'International Tables Vol C Tables 4.2.6.8 and 6.1.1.4'
N N 0.0311 0.0180 'International Tables Vol C Tables 4.2.6.8 and 6.1.1.4'

loop_
_geom_angle_atom_site_label_1
_geom_angle_atom_site_label_2
_geom_angle_atom_site_label_3
_geom_angle
_geom_angle_site_symmetry_1
_geom_angle_site_symmetry_3
_geom_angle_publ_flag
Cl1 Mn1 Cl1 92.062(12) 9_565 14_455 ?
Cl1 Mn1 Cl1 180.0 9_565 . ?
Cl1 Mn1 Cl1 180.00(7) 14_455 6_554 ?
Cl1 Mn1 Cl1 92.063(12) 6_554 . ?
Cl1 Mn1 Cl1 87.937(12) 14_455 . ?
Cl1 Mn1 Cl1 87.938(12) 9_565 6_554 ?
Cl2 Mn1 Cl1 90.31(4) . . ?
Cl2 Mn1 Cl1 90.31(4) 9_565 9_565 ?
Cl2 Mn1 Cl1 89.69(4) 9_565 14_455 ?
Cl2 Mn1 Cl1 89.69(4) . 9_565 ?
Cl2 Mn1 Cl1 89.69(4) 9_565 . ?
Cl2 Mn1 Cl1 89.69(4) . 6_554 ?
Cl2 Mn1 Cl1 90.31(4) 9_565 6_554 ?
Cl2 Mn1 Cl1 90.31(4) . 14_455 ?
Cl2 Mn1 Cl2 180.0 9_565 . ?
Mn1 Cl1 Mn1 168.04(7) 6 . ?
C2 C1 C2 120.4(10) 2_565 . ?
N1 C2 C1 122.8(7) . . ?

loop_
_geom_bond_atom_site_label_1
_geom_bond_atom_site_label_2
_geom_bond_distance
_geom_bond_site_symmetry_2
_geom_bond_publ_flag
Mn1 Cl1 2.5819(3) 9_565 ?
Mn1 Cl1 2.5819(3) 6_554 ?
Mn1 Cl1 2.5819(3) . ?
Mn1 Cl1 2.5819(3) 14_455 ?
Mn1 Cl2 2.4880(15) . ?
Mn1 Cl2 2.4880(15) 9_565 ?
Cl1 Mn1 2.5819(3) 6 ?
N1 C2 1.404(9) . ?
C1 C2 1.424(9) . ?
C1 C2 1.424(9) 2_565 ?
